data_1536895
loop_
_publ_author_name
'Rastsvetaeva, R.K.'
'Butashin, A.V.'
'Maksimov, B.A.'
'Kaminskii, A.A.'
'Golubev, A.M.'

_publ_section_title
;
 Synthesis, crystal structure and some properties of Cs Bi2 F7 : (Nd 3+)
;
_journal_name_full Kristallografiya
_journal_page_first 444
_journal_page_last 449
_journal_volume 41
_journal_year 1996
_chemical_formula_sum 'Bi2 Cs F7'
_chemical_name_systematic 'Cs (Bi2 F7)'
_space_group_IT_number 20
_symmetry_space_group_name_Hall 'C 2c 2'
_symmetry_space_group_name_H-M 'C 2 2 21'
_cell_angle_alpha 90
_cell_angle_beta 90
_cell_angle_gamma 90
_cell_formula_units_Z 32
_cell_length_a 16.215
_cell_length_b 28.085
_cell_length_c 12.7
_cell_volume 5783.558
_citation_journal_id_ASTM KRISAJ
_cod_data_source_file Rastsvetaeva_KRISAJ_1996_1541.cif
_cod_data_source_block Bi2Cs1F7
_cod_original_formula_sum 'Bi2 Cs1 F7'
_cod_database_code 1536895

loop_
_symmetry_equiv_pos_as_xyz
x,y,z
-x,-y,z+1/2
x,-y,-z
-x,y,-z+1/2
x+1/2,y+1/2,z
-x+1/2,-y+1/2,z+1/2
x+1/2,-y+1/2,-z
-x+1/2,y+1/2,-z+1/2

loop_
_atom_site_label
_atom_site_type_symbol
_atom_site_fract_x
_atom_site_fract_y
_atom_site_fract_z
_atom_site_occupancy
_atom_site_U_iso_or_equiv
F6 F-1 0.38 0.24 0.424 1 0.0
F26 F-1 0.243 0.205 0.325 1 0.0
F17 F-1 0.033 0.071 0.08 1 0.0
F1 F-1 0.25 0.416 0.352 1 0.0
F2 F-1 -0.005 0.164 0.345 1 0.0
F11 F-1 0.375 0.372 0.219 1 0.0
Cs1 Cs+1 0.2606 0.076 0.4196 1 0.0
Bi10 Bi+3 0.1135 0.2022 0.2886 1 0.0
Bi6 Bi+3 0.5 0.0887 0.25 1 0.0
F3 F-1 0.5 0.256 0.25 1 0.0
Bi8 Bi+3 0.3824 0.206 0.2542 1 0.0
Bi7 Bi+3 0.3615 0.4515 0.2337 1 0.0
F19 F-1 0.393 0.442 0.041 1 0.0
F15 F-1 0.316 0.272 0.184 1 0.0
F29 F-1 0.104 0.034 0.247 1 0.0
F9 F-1 0 0.244 0.25 1 0.0
F28 F-1 0.513 0.441 0.173 1 0.0
F7 F-1 0.238 0.505 0.235 1 0.0
F12 F-1 0.168 0.281 0.312 1 0.0
Bi5 Bi+3 0.1379 0.4551 0.268 1 0.0
Bi9 Bi+3 0.251 0.2547 0.4975 1 0.0
F18 F-1 0.294 0.315 0.41 1 0.0
Cs2 Cs+1 -0.0006 0.3345 0.0728 1 0.0
F16 F-1 0.368 0.12 0.241 1 0.0
F14 F-1 0.141 0.121 0.257 1 0.0
F10 F-1 0.424 0.026 0.173 1 0.0
F25 F-1 0.114 0.21 0.451 1 0.0
F23 F-1 0.371 0.48 0.427 1 0.0
F21 F-1 0.245 0.166 0.487 1 0.0
F24 F-1 0.115 0.483 0.1 1 0.0
Cs3 Cs+1 0.4825 0.3386 0.4252 1 0.0
F4 F-1 0.241 0.412 0.143 1 0.0
F20 F-1 0.461 0.064 0.405 1 0.0
Cs4 Cs+1 0.2469 0.0854 0.0854 1 0.0
F5 F-1 0.5 0.167 0.357 1 0.0
Bi3 Bi+3 -0.0073 0 0.5 1 0.0
F22 F-1 0.339 0.191 0.085 1 0.0
F27 F-1 0.168 0.217 0.114 1 0.0
Bi2 Bi+3 0.2426 0.3399 0.2376 1 0.0
Bi4 Bi+3 0.4899 0 0.5 1 0.0
F8 F-1 0.118 0.373 0.238 1 0.0
F13 F-1 0.09 0.448 0.409 1 0.0
Bi1 Bi+3 0 0.0897 0.25 1 0.0
